data_7134353
loop_
_publ_author_name
'Fang, Renbo'
'Zhang, Di'
'Dong, Jing'
'Feng, Yeqin'
'Liu, Chengpeng'
'Yao, Liaoyuan'
'Chi, Yingnan'
'Hu, Changwen'

_publ_section_title
;
 An open hollow polyoxovanadate cage based on {Nb(V5)} pentagons with
 size-selective encapsulation properties
;
_journal_issue 33
_journal_name_full 'Chemical Communications'
_journal_page_first 6182
_journal_page_last 6185
_journal_paper_doi 10.1039/D5CC01376C
_journal_volume 61
_journal_year 2025
_chemical_formula_moiety 'C48 H40 Nb2 O64 P8 S2 V14, C2 H8 N, C2 H7 N, 0.25[]'
_chemical_formula_sum 'C82 H161 N13 Nb2 O72 P8 S2 V14'
_chemical_formula_weight 3692.09
_space_group_crystal_system monoclinic
_space_group_IT_number 14
_space_group_name_Hall '-P 2yn'
_space_group_name_H-M_alt 'P 1 21/n 1'
_atom_sites_solution_hydrogens mixed
_atom_sites_solution_primary iterative
_audit_creation_date 2025-03-07
_audit_creation_method
;
Olex2 1.5
(compiled 2024.02.16 svn.r378c4104 for OlexSys, GUI svn.r6928)
;
_audit_update_record
;
2025-03-12 deposited with the CCDC.	2025-03-25 downloaded from the CCDC.
;
_cell_angle_alpha 90
_cell_angle_beta 92.117(2)
_cell_angle_gamma 90
_cell_formula_units_Z 4
_cell_length_a 18.4212(4)
_cell_length_b 25.9376(5)
_cell_length_c 29.3062(6)
_cell_measurement_reflns_used 31854
_cell_measurement_temperature 293(2)
_cell_measurement_theta_max 29.9050
_cell_measurement_theta_min 2.3310
_cell_volume 13993.0(5)
_computing_cell_refinement 'CrysAlisPro 1.171.42.86a (Rigaku OD, 2023)'
_computing_data_collection 'CrysAlisPro 1.171.42.86a (Rigaku OD, 2023)'
_computing_data_reduction 'CrysAlisPro 1.171.42.86a (Rigaku OD, 2023)'
_computing_molecular_graphics 'Olex2 1.5 (Dolomanov et al., 2009)'
_computing_publication_material 'Olex2 1.5 (Dolomanov et al., 2009)'
_computing_structure_refinement 'SHELXL 2016/6 (Sheldrick, 2015)'
_computing_structure_solution 'olex2.solve 1.5 (Bourhis et al., 2015)'
_diffrn_ambient_temperature 293(2)
_diffrn_detector 'Hybrid Pixel Array Detector'
_diffrn_detector_area_resol_mean 10.0000
_diffrn_detector_type HyPix
_diffrn_measured_fraction_theta_full 0.998
_diffrn_measured_fraction_theta_max 0.786
_diffrn_measurement_details
;
List of Runs (angles in degrees, time in seconds):

  # Type    Start    End  Width  t~exp~   \w     \q     \k     \f   Frames
#--------------------------------------------------------------------------
  1  \w      2.00  29.00   0.50    5.00    --    3.55 -99.00  60.00   54
  2  \w     -7.00  70.00   0.50    5.00    --    3.55  57.00 120.00  154
  3  \w    -17.00  36.00   0.50    5.00    --    3.55 -99.00 -60.00  106
  4  \w    -62.00  -1.00   0.50    5.00    --   -6.91 -38.00-150.00  122
;
_diffrn_measurement_device 'four-circle diffractometer'
_diffrn_measurement_device_type 'XtaLAB Synergy R, DW system, HyPix'
_diffrn_measurement_method '\w scans'
_diffrn_orient_matrix_type 'CrysAlisPro convention (1999,Acta A55,543-557)'
_diffrn_orient_matrix_UB_11 -0.0222533000
_diffrn_orient_matrix_UB_12 0.0219117000
_diffrn_orient_matrix_UB_13 0.0031888000
_diffrn_orient_matrix_UB_21 0.0299832000
_diffrn_orient_matrix_UB_22 0.0163331000
_diffrn_orient_matrix_UB_23 -0.0040414000
_diffrn_orient_matrix_UB_31 -0.0095552000
_diffrn_orient_matrix_UB_32 0.0001722000
_diffrn_orient_matrix_UB_33 -0.0236799000
_diffrn_radiation_monochromator mirror
_diffrn_radiation_probe x-ray
_diffrn_radiation_type 'Mo K\a'
_diffrn_radiation_wavelength 0.71073
_diffrn_reflns_av_R_equivalents 0.0342
_diffrn_reflns_av_unetI/netI 0.0418
_diffrn_reflns_Laue_measured_fraction_full 0.998
_diffrn_reflns_Laue_measured_fraction_max 0.786
_diffrn_reflns_limit_h_max 24
_diffrn_reflns_limit_h_min -25
_diffrn_reflns_limit_k_max 32
_diffrn_reflns_limit_k_min -37
_diffrn_reflns_limit_l_max 40
_diffrn_reflns_limit_l_min -34
_diffrn_reflns_number 105343
_diffrn_reflns_point_group_measured_fraction_full 0.998
_diffrn_reflns_point_group_measured_fraction_max 0.786
_diffrn_reflns_theta_full 25.242
_diffrn_reflns_theta_max 31.005
_diffrn_reflns_theta_min 2.029
_diffrn_source 'Rotating-anode X-ray tube'
_diffrn_source_type 'Rigaku (Mo) X-ray Source'
_exptl_absorpt_coefficient_mu 1.265
_exptl_absorpt_correction_T_max 1.00000
_exptl_absorpt_correction_T_min 0.77433
_exptl_absorpt_correction_type multi-scan
_exptl_absorpt_process_details
;
CrysAlisPro 1.171.42.86a (Rigaku Oxford Diffraction, 2023)
Empirical absorption correction using spherical harmonics,
implemented in SCALE3 ABSPACK scaling algorithm.
;
_exptl_crystal_colour green
_exptl_crystal_colour_primary green
_exptl_crystal_density_diffrn 1.753
_exptl_crystal_description block
_exptl_crystal_F_000 7504
_exptl_crystal_size_max 0.21
_exptl_crystal_size_mid 0.2
_exptl_crystal_size_min 0.19
_refine_diff_density_max 1.977
_refine_diff_density_min -1.420
_refine_diff_density_rms 0.113
_refine_ls_extinction_method none
_refine_ls_goodness_of_fit_ref 1.031
_refine_ls_hydrogen_treatment constr
_refine_ls_matrix_type full
_refine_ls_number_parameters 1225
_refine_ls_number_reflns 35067
_refine_ls_number_restraints 726
_refine_ls_restrained_S_all 1.040
_refine_ls_R_factor_all 0.1039
_refine_ls_R_factor_gt 0.0722
_refine_ls_shift/su_max 0.001
_refine_ls_shift/su_mean 0.000
_refine_ls_structure_factor_coef Fsqd
_refine_ls_weighting_details 'w=1/[\s^2^(Fo^2^)+(0.0995P)^2^+41.2099P] where P=(Fo^2^+2Fc^2^)/3'
_refine_ls_weighting_scheme calc
_refine_ls_wR_factor_gt 0.1908
_refine_ls_wR_factor_ref 0.2129
_reflns_Friedel_coverage 0.000
_reflns_number_gt 23624
_reflns_number_total 35067
_reflns_threshold_expression 'I > 2\s(I)'
_cod_data_source_file d5cc01376c2.cif
_cod_data_source_block phosphor_auto_sq
_cod_depositor_comments 'Adding full bibliography for 7134353--7134356.cif.'
_cod_database_code 7134353
_shelx_shelxl_version_number 2016/6
_chemical_oxdiff_formula 'V O P'
_shelx_space_group_comment
;
The symmetry employed for this shelxl refinement is uniquely defined
by the following loop, which should always be used as a source of
symmetry information in preference to the above space-group names.
They are only intended as comments.
;
_shelx_estimated_absorpt_t_max 0.795
_shelx_estimated_absorpt_t_min 0.777
_olex2_refinement_description
;
1. Fixed Uiso
 At 1.2 times of:
  All C(H) groups, All N(H,H) groups
 At 1.5 times of:
  All C(H,H,H) groups
2. Uiso/Uaniso restraints and constraints
C7 \\sim C13 \\sim C31 \\sim C37 \\sim C1 \\sim C8 \\sim C43 \\sim C25 \\sim
C12 \\sim C10 \\sim C19 \\sim C14 \\sim C9 \\sim C11 \\sim C44 \\sim C38 \\sim
C30 \\sim C24 \\sim C20 \\sim C29 \\sim C6 \\sim C47 \\sim C27 \\sim C35 \\sim
C23 \\sim C4 \\sim C21 \\sim C42 \\sim C32 \\sim C36 \\sim C16 \\sim C18 \\sim
C48 \\sim C45 \\sim C15 \\sim C50 \\sim C33 \\sim C17 \\sim C39 \\sim C49 \\sim
C2 \\sim C28 \\sim C26 \\sim C22 \\sim C41 \\sim C40 \\sim C34 \\sim C46 \\sim
C3 \\sim C5: within 4A with sigma of 0.01 and sigma for terminal atoms of 0.02
within 4A
3. Others
 Fixed Sof: H1B(0.5) H1A(0.5) C51(0.5) H51A(0.5) H51B(0.5) H51C(0.5) C52(0.5)
 H52A(0.5) H52B(0.5) H52C(0.5) C54(0.5) H54A(0.5) H54B(0.5) H54C(0.5) C53(0.5)
 H53A(0.5) H53B(0.5) H53C(0.5)
4.a Riding coordinates:
 N1(H1B), N1(H1A)
4.b Secondary CH2 refined with riding coordinates:
 N2(H2A,H2B)
4.c Aromatic/amide H refined with riding coordinates:
 C9(H9), C10(H10), C11(H11), C12(H12), C8(H8), C44(H44), C45(H45), C46(H46),
 C47(H47), C48(H48), C30(H30), C26(H26), C27(H27), C28(H28), C29(H29), C24(H24),
  C20(H20), C21(H21), C22(H22), C23(H23), C36(H36), C35(H35), C34(H34),
 C33(H33), C32(H32), C18(H18), C17(H17), C16(H16), C15(H15), C14(H14), C2(H2),
 C6(H6), C5(H5), C4(H4), C3(H3), C41(H41), C42(H42), C38(H38), C39(H39),
 C40(H40)
4.d Fitted hexagon refined as free rotating group:
 C9(C10,C11,C12,C7,C8), C44(C45,C46,C47,C48,C43), C30(C25,C26,C27,C28,C29),
 C24(C19,C20,C21,C22,C23), C36(C35,C34,C33,C32,C31), C18(C17,C16,C15,C14,C13),
 C2(C1,C6,C5,C4,C3), C41(C42,C37,C38,C39,C40)
4.e Idealised Me refined as rotating group:
 C50(H50A,H50B,H50C), C49(H49A,H49B,H49C), C51(H51A,H51B,H51C), C52(H52A,H52B,
 H52C), C54(H54A,H54B,H54C), C53(H53A,H53B,H53C)
;
_platon_squeeze_void_probe_radius 1.20
_olex2_submission_special_instructions 'No special instructions were received'
_oxdiff_exptl_absorpt_empirical_details
;
Empirical correction (ABSPACK) includes:
- Absorption correction using spherical harmonics
- Frame scaling
;
_oxdiff_exptl_absorpt_empirical_full_max 1.279
_oxdiff_exptl_absorpt_empirical_full_min 0.856

loop_
_space_group_symop_operation_xyz
'x, y, z'
'-x+1/2, y+1/2, -z+1/2'
'-x, -y, -z'
'x-1/2, -y-1/2, z-1/2'

loop_
_atom_site_label
_atom_site_type_symbol
_atom_site_fract_x
_atom_site_fract_y
_atom_site_fract_z
_atom_site_U_iso_or_equiv
_atom_site_adp_type
_atom_site_occupancy
_atom_site_site_symmetry_order
_atom_site_calc_flag
_atom_site_refinement_flags_posn
_atom_site_refinement_flags_adp
_atom_site_refinement_flags_occupancy
_atom_site_disorder_assembly
_atom_site_disorder_group
Nb2 Nb 0.45656(3) 0.70184(2) 0.07090(2) 0.04617(12) Uani 1 1 d . . . . .
Nb1 Nb 0.55004(3) 0.71092(2) 0.41577(2) 0.05188(14) Uani 1 1 d . . . . .
V7 V 0.31268(4) 0.76061(3) 0.09568(3) 0.03296(17) Uani 1 1 d . . . . .
V4 V 0.71237(4) 0.72303(3) 0.38549(3) 0.03646(18) Uani 1 1 d . . . . .
V9 V 0.62623(5) 0.71789(3) 0.06864(3) 0.03902(19) Uani 1 1 d . . . . .
V10 V 0.53447(4) 0.59377(3) 0.08563(3) 0.03982(19) Uani 1 1 d . . . . .
V6 V 0.34166(5) 0.62084(3) 0.10610(3) 0.03869(19) Uani 1 1 d . . . . .
V8 V 0.49297(5) 0.82087(3) 0.08727(3) 0.03889(19) Uani 1 1 d . . . . .
V2 V 0.39907(5) 0.76977(4) 0.41151(3) 0.04089(19) Uani 1 1 d . . . . .
V3 V 0.57540(5) 0.82767(3) 0.38501(3) 0.04036(19) Uani 1 1 d . . . . .
V5 V 0.61303(5) 0.60128(3) 0.38959(3) 0.0439(2) Uani 1 1 d . . . . .
V1 V 0.42146(5) 0.62873(4) 0.40683(3) 0.0487(2) Uani 1 1 d . . . . .
V14 V 0.30393(5) 0.85640(4) 0.25531(3) 0.0512(2) Uani 1 1 d . . . . .
V11 V 0.77972(5) 0.66765(4) 0.21918(3) 0.0512(2) Uani 1 1 d . . . . .
V12 V 0.76308(5) 0.78713(4) 0.21727(3) 0.0512(2) Uani 1 1 d . . . . .
V13 V 0.22811(5) 0.75040(5) 0.26576(4) 0.0578(3) Uani 1 1 d . . . . .
P6 P 0.36455(8) 0.86556(5) 0.15095(5) 0.0443(3) Uani 1 1 d . . . . .
P3 P 0.71455(8) 0.82489(5) 0.31881(5) 0.0442(3) Uani 1 1 d . . . . .
P2 P 0.41898(8) 0.86936(5) 0.34333(5) 0.0435(3) Uani 1 1 d . . . . .
P7 P 0.66076(8) 0.82363(6) 0.12765(5) 0.0462(3) Uani 1 1 d . . . . .
P5 P 0.23181(9) 0.68605(6) 0.16904(5) 0.0517(3) Uani 1 1 d . . . . .
P8 P 0.69718(8) 0.62126(6) 0.12808(6) 0.0504(3) Uani 1 1 d . . . . .
P4 P 0.74683(8) 0.62215(6) 0.32176(5) 0.0499(3) Uani 1 1 d . . . . .
S2 S 0.42777(10) 0.52157(6) 0.14049(7) 0.0679(4) Uani 1 1 d . . . . .
P1 P 0.28355(10) 0.69089(7) 0.36010(6) 0.0613(4) Uani 1 1 d . . . . .
S1 S 0.48107(11) 0.52752(7) 0.35532(8) 0.0762(5) Uani 1 1 d . . . . .
O37 O 0.35070(19) 0.69234(14) 0.08860(13) 0.0449(8) Uani 1 1 d . . . . .
O41 O 0.43845(19) 0.62416(14) 0.08157(13) 0.0451(8) Uani 1 1 d . . . . .
O3 O 0.62942(19) 0.76451(14) 0.40042(13) 0.0456(8) Uani 1 1 d . . . . .
O16 O 0.5010(2) 0.86321(15) 0.34517(13) 0.0491(9) Uani 1 1 d . . . . .
O2 O 0.5020(2) 0.78211(14) 0.40774(14) 0.0489(9) Uani 1 1 d . . . . .
O39 O 0.53677(19) 0.75581(14) 0.06870(13) 0.0464(8) Uani 1 1 d . . . . .
O38 O 0.4112(2) 0.77375(14) 0.08007(13) 0.0469(8) Uani 1 1 d . . . . .
O51 O 0.3125(2) 0.82405(15) 0.13286(14) 0.0524(9) Uani 1 1 d . . . . .
O52 O 0.4410(2) 0.85894(15) 0.13482(13) 0.0503(9) Uani 1 1 d . . . . .
O26 O 0.3915(2) 0.87416(16) 0.29371(13) 0.0508(9) Uani 1 1 d . . . . .
O54 O 0.6780(2) 0.77514(15) 0.10087(15) 0.0534(9) Uani 1 1 d . . . . .
O40 O 0.5538(2) 0.66403(14) 0.06878(14) 0.0496(9) Uani 1 1 d . . . . .
O63 O 0.3652(2) 0.86868(16) 0.20299(13) 0.0547(10) Uani 1 1 d . . . . .
O17 O 0.6404(2) 0.84191(16) 0.33387(14) 0.0542(10) Uani 1 1 d . . . . .
O18 O 0.7405(2) 0.77470(14) 0.34038(14) 0.0494(9) Uani 1 1 d . . . . .
O50 O 0.2453(2) 0.73396(16) 0.14119(15) 0.0559(10) Uani 1 1 d . . . . .
O47 O 0.4377(2) 0.70178(17) 0.00781(13) 0.0542(10) Uani 1 1 d . . . . .
O27 O 0.7131(2) 0.82185(17) 0.26667(14) 0.0580(10) Uani 1 1 d . . . . .
O19 O 0.7617(2) 0.67374(15) 0.34487(15) 0.0552(10) Uani 1 1 d . . . . .
O53 O 0.5806(2) 0.83640(16) 0.12576(14) 0.0544(10) Uani 1 1 d . . . . .
O15 O 0.3801(2) 0.82528(16) 0.36728(14) 0.0550(10) Uani 1 1 d . . . . .
O61 O 0.7165(2) 0.62356(17) 0.17931(15) 0.0601(11) Uani 1 1 d . . . . .
O49 O 0.2785(3) 0.64066(17) 0.15601(15) 0.0633(11) Uani 1 1 d . . . . .
O4 O 0.6429(2) 0.67155(14) 0.40021(14) 0.0524(9) Uani 1 1 d . . . . .
O55 O 0.6910(2) 0.67456(15) 0.10707(14) 0.0536(9) Uani 1 1 d . . . . .
O42 O 0.2897(2) 0.59418(16) 0.06792(15) 0.0581(10) Uani 1 1 d . . . . .
O1 O 0.4386(2) 0.70143(15) 0.41935(15) 0.0542(10) Uani 1 1 d . . . . .
O34 O 0.7866(2) 0.72895(17) 0.25843(14) 0.0591(10) Uani 1 1 d . . . . .
O62 O 0.6883(2) 0.82050(17) 0.17717(14) 0.0584(10) Uani 1 1 d . . . . .
O28 O 0.7418(2) 0.62686(17) 0.27005(15) 0.0586(10) Uani 1 1 d . . . . .
O35 O 0.2497(2) 0.80303(18) 0.22040(14) 0.0607(11) Uani 1 1 d . . . . .
O64 O 0.2423(3) 0.69659(19) 0.21970(15) 0.0676(12) Uani 1 1 d . . . . .
O8 O 0.5977(3) 0.86851(16) 0.42391(14) 0.0617(11) Uani 1 1 d . . . . .
O43 O 0.2625(2) 0.77307(18) 0.04952(14) 0.0625(11) Uani 1 1 d . . . . .
O44 O 0.4913(3) 0.85789(17) 0.04353(15) 0.0676(12) Uani 1 1 d . . . . .
O11 O 0.5696(3) 0.71284(18) 0.47674(14) 0.0631(11) Uani 1 1 d . . . . .
O56 O 0.6290(2) 0.58930(16) 0.12013(18) 0.0666(12) Uani 1 1 d . . . . .
O5 O 0.5251(2) 0.63229(16) 0.41083(15) 0.0562(10) Uani 1 1 d . . . . .
O20 O 0.6782(2) 0.59605(17) 0.33781(15) 0.0615(11) Uani 1 1 d . . . . .
O58 O 0.3734(2) 0.56351(16) 0.14765(15) 0.0609(11) Uani 1 1 d . . . . .
O36 O 0.7624(3) 0.72641(18) 0.17771(15) 0.0636(11) Uani 1 1 d . . . . .
O48 O 0.4795(3) 0.70374(19) 0.14690(16) 0.0683(12) Uani 1 1 d . . . . .
O45 O 0.6605(3) 0.7182(2) 0.01884(14) 0.0667(12) Uani 1 1 d . . . . .
O33 O 0.2749(2) 0.8061(2) 0.30087(15) 0.0647(12) Uani 1 1 d . . . . .
O13 O 0.3370(3) 0.6466(2) 0.36633(18) 0.0742(13) Uani 1 1 d . . . . .
O14 O 0.3097(2) 0.74018(18) 0.38306(17) 0.0649(11) Uani 1 1 d . . . . .
O46 O 0.5434(3) 0.55796(19) 0.04081(18) 0.0742(14) Uani 1 1 d . . . . .
O9 O 0.7678(2) 0.72848(19) 0.42979(16) 0.0677(12) Uani 1 1 d . . . . .
O57 O 0.5004(2) 0.54546(17) 0.13264(18) 0.0698(13) Uani 1 1 d . . . . .
O32 O 0.8597(2) 0.6481(2) 0.21263(18) 0.0779(14) Uani 1 1 d . . . . .
O30 O 0.2515(3) 0.9045(2) 0.25880(17) 0.0799(15) Uani 1 1 d . . . . .
O31 O 0.8362(2) 0.8178(2) 0.21057(18) 0.0766(14) Uani 1 1 d . . . . .
O10 O 0.6506(3) 0.56959(19) 0.43102(17) 0.0792(15) Uani 1 1 d . . . . .
O22 O 0.4273(3) 0.5672(2) 0.3656(2) 0.0815(15) Uani 1 1 d . . . . .
O25 O 0.2660(3) 0.6983(2) 0.30950(16) 0.0775(14) Uani 1 1 d . . . . .
O21 O 0.5551(3) 0.5503(2) 0.3528(2) 0.0850(16) Uani 1 1 d . . . . .
O12 O 0.5285(3) 0.7062(2) 0.33662(18) 0.0903(17) Uani 1 1 d . . . . .
O7 O 0.3738(3) 0.7905(2) 0.46037(16) 0.0798(15) Uani 1 1 d . . . . .
O29 O 0.1440(3) 0.7538(3) 0.2742(2) 0.0883(17) Uani 1 1 d . . . . .
O6 O 0.3917(3) 0.6049(2) 0.45333(19) 0.0921(17) Uani 1 1 d . . . . .
O60 O 0.4332(4) 0.4894(3) 0.1798(3) 0.127(3) Uani 1 1 d . . . . .
O59 O 0.4064(4) 0.4955(2) 0.0959(2) 0.104(2) Uani 1 1 d . . . . .
N2 N 0.6902(4) 0.8011(3) 0.4906(3) 0.095(2) Uani 1 1 d . . . . .
H2A H 0.663714 0.792564 0.465744 0.115 Uiso 1 1 calc R U . . .
H2B H 0.710242 0.772394 0.501861 0.115 Uiso 1 1 calc R U . . .
O24 O 0.4622(4) 0.5040(4) 0.3125(3) 0.142(3) Uani 1 1 d . . . . .
C9 C 0.4191(2) 0.98757(18) 0.43434(14) 0.0733(16) Uani 1 1 d G U . . .
H9 H 0.449383 1.000181 0.457838 0.088 Uiso 1 1 calc R U . . .
C10 C 0.3517(2) 1.01028(16) 0.42525(16) 0.0718(15) Uani 1 1 d G U . . .
H10 H 0.337000 1.038091 0.442670 0.086 Uiso 1 1 calc R U . . .
C11 C 0.3064(2) 0.99143(17) 0.39012(17) 0.0781(16) Uani 1 1 d G U . . .
H11 H 0.261368 1.006624 0.384043 0.094 Uiso 1 1 calc R U . . .
C12 C 0.3284(2) 0.94986(17) 0.36408(15) 0.0696(15) Uani 1 1 d G U . . .
H12 H 0.298119 0.937246 0.340584 0.084 Uiso 1 1 calc R U . . .
C7 C 0.3958(2) 0.92715(14) 0.37317(14) 0.0554(13) Uani 1 1 d G U . . .
C8 C 0.44109(19) 0.94600(17) 0.40830(15) 0.0666(14) Uani 1 1 d G U . . .
H8 H 0.486135 0.930802 0.414377 0.080 Uiso 1 1 calc R U . . .
C44 C 0.8156(3) 0.5555(2) 0.12372(17) 0.099(2) Uani 1 1 d G U . . .
H44 H 0.807777 0.548308 0.154240 0.119 Uiso 1 1 calc R U . . .
C45 C 0.8715(3) 0.5311(2) 0.1016(2) 0.111(2) Uani 1 1 d G U . . .
H45 H 0.901092 0.507535 0.117305 0.133 Uiso 1 1 calc R U . . .
C46 C 0.8831(3) 0.5419(3) 0.0560(2) 0.117(2) Uani 1 1 d G U . . .
H46 H 0.920484 0.525540 0.041174 0.140 Uiso 1 1 calc R U . . .
C47 C 0.8388(4) 0.5771(3) 0.03250(17) 0.117(2) Uani 1 1 d G U . . .
H47 H 0.846562 0.584316 0.001979 0.141 Uiso 1 1 calc R U . . .
C48 C 0.7829(3) 0.6015(2) 0.05463(19) 0.106(2) Uani 1 1 d G U . . .
H48 H 0.753247 0.625088 0.038913 0.127 Uiso 1 1 calc R U . . .
C43 C 0.7713(3) 0.5907(2) 0.10024(19) 0.0884(19) Uani 1 1 d G U . . .
C30 C 0.1198(3) 0.6234(3) 0.1359(3) 0.129(2) Uani 1 1 d G U . . .
H30 H 0.156380 0.601143 0.127091 0.155 Uiso 1 1 calc R U . . .
C25 C 0.1376(2) 0.6697(3) 0.1573(3) 0.108(2) Uani 1 1 d G U . . .
C26 C 0.0830(3) 0.7029(2) 0.1705(3) 0.131(3) Uani 1 1 d G U . . .
H26 H 0.094869 0.733935 0.184782 0.157 Uiso 1 1 calc R U . . .
C27 C 0.0105(3) 0.6898(3) 0.1622(3) 0.136(3) Uani 1 1 d G U . . .
H27 H -0.026040 0.711976 0.170976 0.164 Uiso 1 1 calc R U . . .
C28 C -0.0073(2) 0.6434(3) 0.1408(3) 0.130(3) Uani 1 1 d G U . . .
H28 H -0.055740 0.634600 0.135227 0.156 Uiso 1 1 calc R U . . .
C29 C 0.0474(3) 0.6102(2) 0.1276(3) 0.134(3) Uani 1 1 d G U . . .
H29 H 0.035469 0.579183 0.113285 0.161 Uiso 1 1 calc R U . . .
C24 C 0.8852(4) 0.5823(3) 0.3135(2) 0.123(2) Uani 1 1 d G U . . .
H24 H 0.889671 0.605724 0.289744 0.147 Uiso 1 1 calc R U . . .
C19 C 0.8209(3) 0.5797(3) 0.3368(2) 0.094(2) Uani 1 1 d G U . . .
C20 C 0.8141(3) 0.5446(3) 0.3722(2) 0.127(2) Uani 1 1 d G U . . .
H20 H 0.771126 0.542878 0.387799 0.152 Uiso 1 1 calc R U . . .
C21 C 0.8717(4) 0.5121(3) 0.3844(2) 0.132(2) Uani 1 1 d G U . . .
H21 H 0.867139 0.488655 0.408098 0.158 Uiso 1 1 calc R U . . .
C22 C 0.9359(3) 0.5147(3) 0.3611(3) 0.124(2) Uani 1 1 d G U . . .
H22 H 0.974418 0.492967 0.369221 0.148 Uiso 1 1 calc R U . . .
C23 C 0.9427(3) 0.5498(3) 0.3256(3) 0.129(2) Uani 1 1 d G U . . .
H23 H 0.985685 0.551501 0.310044 0.154 Uiso 1 1 calc R U . . .
C36 C 0.3678(3) 0.9538(2) 0.0976(2) 0.109(2) Uani 1 1 d G U . . .
H36 H 0.412696 0.942224 0.088323 0.131 Uiso 1 1 calc R U . . .
C35 C 0.3385(4) 0.9992(2) 0.0796(2) 0.118(2) Uani 1 1 d G U . . .
H35 H 0.363811 1.017899 0.058238 0.142 Uiso 1 1 calc R U . . .
C34 C 0.2714(4) 1.0166(2) 0.0934(2) 0.114(2) Uani 1 1 d G U . . .
H34 H 0.251852 1.046899 0.081374 0.137 Uiso 1 1 calc R U . . .
C33 C 0.2337(3) 0.9886(2) 0.1253(2) 0.112(2) Uani 1 1 d G U . . .
H33 H 0.188777 1.000223 0.134595 0.134 Uiso 1 1 calc R U . . .
C32 C 0.2629(3) 0.9433(2) 0.1433(2) 0.106(2) Uani 1 1 d G U . . .
H32 H 0.237661 0.924547 0.164681 0.128 Uiso 1 1 calc R U . . .
C31 C 0.3300(3) 0.92588(18) 0.1295(2) 0.0792(17) Uani 1 1 d G U . . .
C18 C 0.8517(3) 0.86493(18) 0.3258(2) 0.0960(19) Uani 1 1 d G U . . .
H18 H 0.865836 0.834471 0.311909 0.115 Uiso 1 1 calc R U . . .
C17 C 0.9032(2) 0.9023(2) 0.3375(2) 0.101(2) Uani 1 1 d G U . . .
H17 H 0.951854 0.896765 0.331451 0.121 Uiso 1 1 calc R U . . .
C16 C 0.8821(3) 0.94778(19) 0.3582(2) 0.0964(19) Uani 1 1 d G U . . .
H16 H 0.916621 0.972755 0.366044 0.116 Uiso 1 1 calc R U . . .
C15 C 0.8095(3) 0.95599(17) 0.3672(2) 0.100(2) Uani 1 1 d G U . . .
H15 H 0.795371 0.986451 0.381094 0.119 Uiso 1 1 calc R U . . .
C14 C 0.7580(2) 0.9187(2) 0.3555(2) 0.0884(18) Uani 1 1 d G U . . .
H14 H 0.709353 0.924158 0.361552 0.106 Uiso 1 1 calc R U . . .
C13 C 0.7791(2) 0.87314(17) 0.33479(19) 0.0679(15) Uani 1 1 d G U . . .
C50 C 0.6416(7) 0.8223(5) 0.5245(4) 0.128(4) Uani 1 1 d . U . . .
H50A H 0.632474 0.858016 0.518001 0.192 Uiso 1 1 calc R U . . .
H50B H 0.663934 0.818953 0.554449 0.192 Uiso 1 1 calc R U . . .
H50C H 0.596490 0.803657 0.523160 0.192 Uiso 1 1 calc R U . . .
C49 C 0.7498(6) 0.8369(4) 0.4769(4) 0.114(3) Uani 1 1 d . U . . .
H49A H 0.781137 0.819316 0.456553 0.171 Uiso 1 1 calc R U . . .
H49B H 0.777471 0.847804 0.503590 0.171 Uiso 1 1 calc R U . . .
H49C H 0.728986 0.866548 0.461737 0.171 Uiso 1 1 calc R U . . .
C2 C 0.1890(4) 0.6885(3) 0.4316(2) 0.135(3) Uani 1 1 d G U . . .
H2 H 0.222960 0.709199 0.447063 0.161 Uiso 1 1 calc R U . . .
C1 C 0.2008(3) 0.6730(3) 0.3870(2) 0.108(2) Uani 1 1 d G U . . .
C6 C 0.1500(4) 0.6421(3) 0.3639(2) 0.139(3) Uani 1 1 d G U . . .
H6 H 0.157847 0.631712 0.334085 0.167 Uiso 1 1 calc R U . . .
C5 C 0.0874(4) 0.6267(3) 0.3852(3) 0.147(3) Uani 1 1 d G U . . .
H5 H 0.053459 0.605990 0.369728 0.176 Uiso 1 1 calc R U . . .
C4 C 0.0757(4) 0.6422(4) 0.4298(3) 0.139(3) Uani 1 1 d G U . . .
H4 H 0.033820 0.631873 0.444038 0.167 Uiso 1 1 calc R U . . .
C3 C 0.1264(4) 0.6731(4) 0.4529(2) 0.139(3) Uani 1 1 d G U . . .
H3 H 0.118570 0.683477 0.482706 0.167 Uiso 1 1 calc R U . . .
O23 O 0.4828(6) 0.4900(4) 0.3930(4) 0.187(5) Uani 1 1 d . . . . .
C41 C 0.7230(4) 0.9269(3) 0.03374(17) 0.113(2) Uani 1 1 d G U . . .
H41 H 0.708836 0.935540 0.003911 0.136 Uiso 1 1 calc R U . . .
C42 C 0.6863(3) 0.8884(2) 0.05653(19) 0.103(2) Uani 1 1 d G U . . .
H42 H 0.647648 0.871303 0.041954 0.124 Uiso 1 1 calc R U . . .
C37 C 0.7074(3) 0.8756(2) 0.10111(18) 0.0832(18) Uani 1 1 d G U . . .
C38 C 0.7652(3) 0.9012(2) 0.12290(17) 0.099(2) Uani 1 1 d G U . . .
H38 H 0.779331 0.892602 0.152731 0.118 Uiso 1 1 calc R U . . .
C39 C 0.8019(3) 0.9397(2) 0.1001(2) 0.112(2) Uani 1 1 d G U . . .
H39 H 0.840520 0.956839 0.114689 0.134 Uiso 1 1 calc R U . . .
C40 C 0.7807(4) 0.9526(2) 0.0555(2) 0.113(2) Uani 1 1 d G U . . .
H40 H 0.805273 0.978309 0.040279 0.136 Uiso 1 1 calc R U . . .
N1 N 0.3615(6) 0.3516(4) 0.0925(3) 0.123(3) Uani 1 1 d . . . . .
H1B H 0.318013 0.360954 0.084754 0.148 Uiso 0.5 1 d R U P A 2
H1A H 0.376443 0.320174 0.092434 0.148 Uiso 0.5 1 d R U P B 1
C51 C 0.4152(9) 0.3711(6) 0.0634(5) 0.081(5) Uani 0.5 1 d . . P C 2
H51A H 0.410037 0.407794 0.060642 0.121 Uiso 0.5 1 calc R U P C 2
H51B H 0.409114 0.355548 0.033733 0.121 Uiso 0.5 1 calc R U P C 2
H51C H 0.462643 0.363048 0.076047 0.121 Uiso 0.5 1 calc R U P C 2
C52 C 0.3589(9) 0.3771(6) 0.1379(5) 0.082(5) Uani 0.5 1 d . . P C 1
H52A H 0.401052 0.367519 0.156256 0.123 Uiso 0.5 1 calc R U P C 1
H52B H 0.315939 0.366291 0.152881 0.123 Uiso 0.5 1 calc R U P C 1
H52C H 0.358010 0.413801 0.133982 0.123 Uiso 0.5 1 calc R U P C 1
C54 C 0.2882(9) 0.3595(11) 0.0729(7) 0.117(8) Uani 0.5 1 d . . P C 1
H54A H 0.287207 0.390142 0.054555 0.175 Uiso 0.5 1 calc R U P C 1
H54B H 0.254696 0.363070 0.097048 0.175 Uiso 0.5 1 calc R U P C 1
H54C H 0.274461 0.330383 0.054259 0.175 Uiso 0.5 1 calc R U P C 1
C53 C 0.3674(14) 0.2932(6) 0.0994(7) 0.111(7) Uani 0.5 1 d . . P C 2
H53A H 0.371329 0.276555 0.070369 0.167 Uiso 0.5 1 calc R U P C 2
H53B H 0.324872 0.280843 0.113962 0.167 Uiso 0.5 1 calc R U P C 2
H53C H 0.409690 0.285504 0.118357 0.167 Uiso 0.5 1 calc R U P C 2

loop_
_atom_site_aniso_label
_atom_site_aniso_U_11
_atom_site_aniso_U_22
_atom_site_aniso_U_33
_atom_site_aniso_U_23
_atom_site_aniso_U_13
_atom_site_aniso_U_12
Nb2 0.0389(2) 0.0382(2) 0.0613(3) -0.0035(2) 0.0004(2) -0.00142(19)
Nb1 0.0493(3) 0.0418(3) 0.0647(3) -0.0024(2) 0.0050(2) 0.0055(2)
V7 0.0310(4) 0.0318(4) 0.0354(4) -0.0019(3) -0.0084(3) 0.0039(3)
V4 0.0351(4) 0.0360(4) 0.0374(4) -0.0011(3) -0.0097(3) 0.0051(3)
V9 0.0348(4) 0.0426(5) 0.0398(4) -0.0049(3) 0.0032(3) -0.0034(3)
V10 0.0312(4) 0.0300(4) 0.0580(5) -0.0102(4) -0.0019(4) 0.0018(3)
V6 0.0360(4) 0.0332(4) 0.0469(5) -0.0024(3) 0.0018(3) -0.0014(3)
V8 0.0434(5) 0.0333(4) 0.0396(4) 0.0045(3) -0.0034(3) -0.0009(3)
V2 0.0411(4) 0.0436(5) 0.0381(4) -0.0038(4) 0.0026(3) 0.0074(4)
V3 0.0410(4) 0.0358(4) 0.0433(5) -0.0051(3) -0.0107(4) 0.0042(3)
V5 0.0500(5) 0.0362(4) 0.0459(5) 0.0010(4) 0.0044(4) 0.0051(4)
V1 0.0485(5) 0.0444(5) 0.0543(5) 0.0038(4) 0.0141(4) -0.0025(4)
V14 0.0441(5) 0.0605(6) 0.0481(5) -0.0102(4) -0.0081(4) 0.0178(4)
V11 0.0395(5) 0.0630(6) 0.0514(5) -0.0044(5) 0.0036(4) 0.0015(4)
V12 0.0408(5) 0.0615(6) 0.0508(5) -0.0004(4) -0.0041(4) -0.0130(4)
V13 0.0399(5) 0.0793(8) 0.0544(6) -0.0111(5) 0.0043(4) 0.0026(5)
P6 0.0481(7) 0.0380(7) 0.0460(7) -0.0027(5) -0.0075(6) 0.0071(6)
P3 0.0422(7) 0.0404(7) 0.0494(8) -0.0020(6) -0.0077(6) -0.0018(6)
P2 0.0437(7) 0.0387(7) 0.0475(7) -0.0047(6) -0.0084(6) 0.0079(5)
P7 0.0481(8) 0.0428(7) 0.0473(7) 0.0020(6) -0.0044(6) -0.0112(6)
P5 0.0499(8) 0.0499(8) 0.0560(9) -0.0086(7) 0.0119(7) -0.0022(6)
P8 0.0424(7) 0.0439(8) 0.0642(9) -0.0088(7) -0.0087(6) 0.0048(6)
P4 0.0482(8) 0.0462(8) 0.0558(8) -0.0035(6) 0.0075(6) 0.0049(6)
S2 0.0657(10) 0.0408(8) 0.0975(13) 0.0068(8) 0.0072(9) 0.0016(7)
P1 0.0532(9) 0.0682(11) 0.0625(10) 0.0032(8) 0.0014(7) -0.0065(8)
S1 0.0765(12) 0.0586(10) 0.0944(14) -0.0166(9) 0.0175(10) -0.0142(9)
O37 0.0390(19) 0.0383(19) 0.057(2) -0.0043(16) 0.0029(16) 0.0040(15)
O41 0.0421(19) 0.0381(19) 0.055(2) 0.0005(16) 0.0007(16) 0.0005(15)
O3 0.0408(19) 0.0389(19) 0.057(2) -0.0043(16) -0.0057(16) 0.0072(15)
O16 0.045(2) 0.048(2) 0.053(2) -0.0024(17) -0.0093(17) 0.0102(17)
O2 0.046(2) 0.043(2) 0.057(2) 0.0021(17) -0.0040(17) 0.0062(16)
O39 0.0373(18) 0.043(2) 0.058(2) -0.0005(17) 0.0031(16) -0.0020(15)
O38 0.044(2) 0.0402(19) 0.056(2) -0.0057(16) -0.0021(16) -0.0028(16)
O51 0.048(2) 0.045(2) 0.064(2) -0.0104(18) -0.0026(18) 0.0025(17)
O52 0.047(2) 0.046(2) 0.057(2) -0.0090(17) -0.0050(17) -0.0014(17)
O26 0.046(2) 0.056(2) 0.049(2) -0.0031(17) -0.0122(16) 0.0100(17)
O54 0.047(2) 0.046(2) 0.067(3) -0.0024(18) -0.0089(18) -0.0055(17)
O40 0.0408(19) 0.041(2) 0.067(2) -0.0047(18) -0.0005(17) 0.0017(16)
O63 0.057(2) 0.060(3) 0.046(2) -0.0037(18) -0.0069(18) 0.0065(19)
O17 0.043(2) 0.058(2) 0.061(2) 0.0100(19) -0.0047(18) 0.0052(18)
O18 0.045(2) 0.040(2) 0.063(2) 0.0007(17) 0.0021(17) 0.0029(16)
O50 0.051(2) 0.049(2) 0.068(3) -0.0060(19) 0.0105(19) 0.0047(18)
O47 0.053(2) 0.066(3) 0.043(2) -0.0063(18) -0.0047(17) -0.0019(19)
O27 0.062(3) 0.064(3) 0.047(2) -0.0038(19) -0.0106(18) 0.000(2)
O19 0.051(2) 0.044(2) 0.071(3) -0.0051(19) 0.0079(19) 0.0002(17)
O53 0.051(2) 0.057(2) 0.055(2) -0.0063(19) -0.0086(18) -0.0035(18)
O15 0.051(2) 0.050(2) 0.063(2) 0.0028(19) -0.0118(19) 0.0026(18)
O61 0.059(3) 0.056(3) 0.065(3) -0.002(2) -0.005(2) -0.001(2)
O49 0.073(3) 0.053(2) 0.065(3) 0.002(2) 0.024(2) 0.008(2)
O4 0.056(2) 0.038(2) 0.064(2) -0.0021(17) 0.0067(19) 0.0042(17)
O55 0.047(2) 0.048(2) 0.065(2) -0.0062(19) -0.0070(18) -0.0007(17)
O42 0.056(2) 0.052(2) 0.067(3) -0.008(2) -0.003(2) -0.0130(19)
O1 0.049(2) 0.048(2) 0.066(3) -0.0015(19) 0.0027(18) 0.0083(18)
O34 0.061(3) 0.064(3) 0.052(2) -0.005(2) -0.0010(19) 0.000(2)
O62 0.057(2) 0.067(3) 0.051(2) 0.008(2) -0.0080(18) -0.008(2)
O28 0.055(2) 0.062(3) 0.059(2) 0.002(2) 0.0071(19) 0.001(2)
O35 0.063(3) 0.072(3) 0.047(2) -0.008(2) -0.0031(19) 0.001(2)
O64 0.074(3) 0.074(3) 0.055(3) -0.010(2) 0.009(2) -0.002(2)
O8 0.077(3) 0.051(2) 0.056(2) -0.0138(19) -0.023(2) 0.006(2)
O43 0.059(3) 0.072(3) 0.055(2) -0.005(2) -0.022(2) 0.010(2)
O44 0.089(3) 0.054(3) 0.059(3) 0.019(2) -0.009(2) -0.001(2)
O11 0.076(3) 0.069(3) 0.045(2) -0.003(2) -0.001(2) 0.013(2)
O56 0.048(2) 0.044(2) 0.106(4) 0.007(2) -0.020(2) 0.0024(18)
O5 0.056(2) 0.050(2) 0.063(3) -0.0006(19) 0.0092(19) -0.0006(19)
O20 0.067(3) 0.056(3) 0.063(3) -0.011(2) 0.018(2) -0.009(2)
O58 0.066(3) 0.051(2) 0.066(3) 0.010(2) 0.011(2) 0.013(2)
O36 0.077(3) 0.061(3) 0.052(2) -0.002(2) -0.001(2) -0.010(2)
O48 0.076(3) 0.069(3) 0.060(3) -0.010(2) -0.006(2) -0.002(2)
O45 0.066(3) 0.091(3) 0.043(2) -0.007(2) 0.0118(19) -0.009(2)
O33 0.058(3) 0.083(3) 0.052(2) -0.003(2) -0.0078(19) -0.003(2)
O13 0.061(3) 0.069(3) 0.092(4) -0.010(3) -0.006(2) -0.002(2)
O14 0.048(2) 0.060(3) 0.087(3) 0.002(2) -0.006(2) 0.000(2)
O46 0.058(3) 0.066(3) 0.099(4) -0.038(3) 0.006(2) 0.004(2)
O9 0.059(3) 0.080(3) 0.063(3) -0.009(2) -0.023(2) 0.012(2)
O57 0.055(3) 0.047(2) 0.107(4) 0.017(2) -0.003(2) 0.005(2)
O32 0.043(2) 0.102(4) 0.089(3) -0.015(3) 0.015(2) 0.005(2)
O30 0.070(3) 0.090(4) 0.078(3) -0.020(3) -0.017(2) 0.043(3)
O31 0.052(3) 0.091(4) 0.087(3) 0.005(3) 0.002(2) -0.026(2)
O10 0.104(4) 0.059(3) 0.074(3) 0.017(2) -0.006(3) 0.022(3)
O22 0.065(3) 0.061(3) 0.118(4) -0.029(3) 0.005(3) -0.006(2)
O25 0.088(4) 0.087(4) 0.058(3) 0.005(3) 0.006(2) -0.002(3)
O21 0.070(3) 0.080(4) 0.106(4) -0.042(3) 0.023(3) -0.021(3)
O12 0.090(4) 0.113(5) 0.067(3) 0.020(3) -0.003(3) 0.009(3)
O7 0.083(3) 0.106(4) 0.050(3) -0.015(3) 0.005(2) 0.035(3)
O29 0.048(3) 0.122(5) 0.095(4) -0.028(3) 0.013(3) -0.006(3)
O6 0.106(4) 0.088(4) 0.085(4) 0.017(3) 0.044(3) -0.007(3)
O60 0.113(5) 0.103(5) 0.167(7) 0.075(5) 0.025(5) 0.024(4)
O59 0.100(5) 0.081(4) 0.131(5) -0.033(4) 0.004(4) -0.003(3)
N2 0.106(6) 0.095(5) 0.082(5) 0.001(4) -0.031(4) 0.013(4)
O24 0.117(6) 0.171(8) 0.137(6) -0.089(6) 0.002(5) -0.015(5)
C9 0.074(3) 0.067(3) 0.079(3) -0.020(3) 0.001(3) 0.004(3)
C10 0.074(3) 0.060(3) 0.082(3) -0.017(3) 0.009(3) 0.010(3)
C11 0.074(3) 0.067(3) 0.093(4) -0.016(3) -0.001(3) 0.014(3)
C12 0.066(3) 0.058(3) 0.084(3) -0.016(3) -0.005(3) 0.013(3)
C7 0.055(3) 0.045(3) 0.067(3) -0.008(2) 0.001(2) 0.009(2)
C8 0.066(3) 0.061(3) 0.072(3) -0.018(3) -0.002(3) 0.007(3)
C44 0.073(4) 0.114(4) 0.109(4) -0.030(4) -0.011(3) 0.039(3)
C45 0.082(4) 0.128(5) 0.121(4) -0.033(4) -0.011(4) 0.040(4)
C46 0.090(4) 0.137(5) 0.122(4) -0.042(4) -0.009(4) 0.037(4)
C47 0.098(4) 0.136(5) 0.118(4) -0.040(4) -0.001(4) 0.034(4)
C48 0.086(4) 0.125(5) 0.107(4) -0.041(4) -0.003(4) 0.036(4)
C43 0.066(3) 0.103(4) 0.095(4) -0.041(4) -0.014(3) 0.031(3)
C30 0.074(4) 0.143(5) 0.173(6) -0.069(5) 0.023(4) -0.027(4)
C25 0.055(3) 0.123(5) 0.148(5) -0.073(4) 0.029(4) -0.025(3)
C26 0.073(4) 0.146(5) 0.174(6) -0.070(5) 0.012(4) -0.021(4)
C27 0.078(4) 0.154(5) 0.178(6) -0.068(5) 0.014(4) -0.016(4)
C28 0.074(4) 0.145(5) 0.174(6) -0.069(5) 0.020(4) -0.025(4)
C29 0.079(4) 0.147(5) 0.178(6) -0.069(5) 0.016(4) -0.028(4)
C24 0.096(4) 0.122(5) 0.151(5) 0.018(4) 0.004(4) 0.036(4)
C19 0.074(4) 0.088(4) 0.119(5) 0.013(4) 0.008(4) 0.028(4)
C20 0.107(4) 0.120(5) 0.152(5) 0.028(4) -0.001(4) 0.040(4)
C21 0.111(5) 0.127(5) 0.157(6) 0.024(5) -0.001(4) 0.038(4)
C22 0.103(4) 0.117(5) 0.150(6) 0.015(4) -0.007(4) 0.040(4)
C23 0.101(4) 0.129(5) 0.157(6) 0.016(4) 0.005(4) 0.036(4)
C36 0.121(5) 0.083(4) 0.123(5) 0.034(4) 0.009(4) 0.035(4)
C35 0.133(5) 0.092(4) 0.130(5) 0.039(4) 0.011(4) 0.033(4)
C34 0.129(5) 0.087(4) 0.127(5) 0.029(4) 0.010(4) 0.042(4)
C33 0.121(5) 0.092(4) 0.123(5) 0.021(4) 0.010(4) 0.045(4)
C32 0.115(4) 0.087(4) 0.118(4) 0.024(4) 0.009(4) 0.050(4)
C31 0.093(4) 0.059(3) 0.085(4) 0.020(3) 0.004(3) 0.031(3)
C18 0.079(4) 0.087(4) 0.120(4) -0.015(4) -0.011(4) -0.025(3)
C17 0.084(4) 0.093(4) 0.124(4) -0.008(4) -0.012(4) -0.030(3)
C16 0.098(4) 0.081(4) 0.109(4) 0.002(3) -0.017(4) -0.037(3)
C15 0.104(4) 0.074(4) 0.119(4) -0.012(4) -0.019(4) -0.020(4)
C14 0.090(4) 0.066(3) 0.107(4) -0.012(3) -0.017(3) -0.015(3)
C13 0.065(3) 0.051(3) 0.086(4) -0.003(3) -0.018(3) -0.018(3)
C50 0.171(10) 0.119(8) 0.094(7) -0.035(6) 0.002(7) 0.028(8)
C49 0.120(8) 0.111(7) 0.108(7) -0.032(6) -0.026(6) -0.014(6)
C2 0.107(5) 0.177(6) 0.121(5) -0.009(5) 0.034(4) -0.043(5)
C1 0.079(4) 0.144(6) 0.102(5) -0.010(4) 0.027(4) -0.040(4)
C6 0.108(5) 0.175(6) 0.138(5) -0.019(5) 0.034(4) -0.052(5)
C5 0.118(5) 0.178(6) 0.147(5) -0.014(5) 0.029(5) -0.051(5)
C4 0.113(5) 0.172(6) 0.135(5) 0.000(5) 0.038(4) -0.043(5)
C3 0.114(5) 0.178(6) 0.127(5) -0.005(5) 0.034(4) -0.038(5)
O23 0.163(9) 0.144(8) 0.258(12) 0.086(8) 0.054(8) 0.027(7)
C41 0.129(5) 0.097(4) 0.113(4) 0.033(4) 0.003(4) -0.036(4)
C42 0.118(4) 0.088(4) 0.103(4) 0.030(4) 0.001(4) -0.036(4)
C37 0.097(4) 0.063(3) 0.089(4) 0.018(3) 0.002(3) -0.033(3)
C38 0.112(4) 0.075(4) 0.108(4) 0.017(3) -0.003(4) -0.046(3)
C39 0.121(5) 0.089(4) 0.126(5) 0.012(4) 0.000(4) -0.044(4)
C40 0.128(5) 0.090(4) 0.122(4) 0.029(4) 0.011(4) -0.041(4)
N1 0.132(8) 0.118(7) 0.119(7) 0.006(6) 0.011(6) -0.028(6)
C51 0.100(12) 0.072(9) 0.074(9) -0.007(7) 0.043(9) -0.032(8)
C52 0.104(12) 0.077(10) 0.066(9) -0.015(7) 0.037(8) -0.046(9)
C54 0.062(10) 0.20(3) 0.087(12) -0.022(14) 0.003(9) 0.028(13)
C53 0.18(2) 0.045(8) 0.114(15) 0.008(8) 0.053(14) -0.016(10)

loop_
_atom_type_symbol
_atom_type_description
_atom_type_scat_dispersion_real
_atom_type_scat_dispersion_imag
_atom_type_scat_source
C C 0.0033 0.0016 'International Tables Vol C Tables 4.2.6.8 and 6.1.1.4'
H H 0.0000 0.0000 'International Tables Vol C Tables 4.2.6.8 and 6.1.1.4'
N N 0.0061 0.0033 'International Tables Vol C Tables 4.2.6.8 and 6.1.1.4'
Nb Nb -2.0727 0.6215 'International Tables Vol C Tables 4.2.6.8 and 6.1.1.4'
O O 0.0106 0.0060 'International Tables Vol C Tables 4.2.6.8 and 6.1.1.4'
P P 0.1023 0.0942 'International Tables Vol C Tables 4.2.6.8 and 6.1.1.4'
S S 0.1246 0.1234 'International Tables Vol C Tables 4.2.6.8 and 6.1.1.4'
V V 0.3005 0.5294 'International Tables Vol C Tables 4.2.6.8 and 6.1.1.4'

loop_
_geom_angle_atom_site_label_1
_geom_angle_atom_site_label_2
_geom_angle_atom_site_label_3
_geom_angle
_geom_angle_site_symmetry_1
_geom_angle_site_symmetry_3
_geom_angle_publ_flag
O37 Nb2 O41 71.62(14) . . ?
O37 Nb2 O38 71.47(14) . . ?
O37 Nb2 O48 84.16(17) . . ?
O41 Nb2 O48 84.10(16) . . ?
O39 Nb2 O37 141.96(14) . . ?
O39 Nb2 O41 142.67(15) . . ?
O39 Nb2 O38 71.42(15) . . ?
O39 Nb2 O40 72.04(15) . . ?
O39 Nb2 O48 84.62(17) . . ?
O38 Nb2 O41 142.35(15) . . ?
O38 Nb2 O48 85.05(17) . . ?
O40 Nb2 O37 142.38(15) . . ?
O40 Nb2 O41 71.56(15) . . ?
O40 Nb2 O38 142.77(15) . . ?
O40 Nb2 O48 84.71(17) . . ?
O47 Nb2 O37 96.09(17) . . ?
O47 Nb2 O41 97.10(17) . . ?
O47 Nb2 O39 94.47(17) . . ?
O47 Nb2 O38 93.90(17) . . ?
O47 Nb2 O40 95.79(17) . . ?
O47 Nb2 O48 178.78(19) . . ?
O3 Nb1 O5 142.21(15) . . ?
O3 Nb1 O12 85.14(19) . . ?
O2 Nb1 O3 71.24(15) . . ?
O2 Nb1 O4 141.05(16) . . ?
O2 Nb1 O1 71.92(16) . . ?
O2 Nb1 O5 140.69(16) . . ?
O2 Nb1 O12 82.94(19) . . ?
O4 Nb1 O3 71.74(15) . . ?
O4 Nb1 O1 141.71(16) . . ?
O4 Nb1 O5 71.54(16) . . ?
O4 Nb1 O12 82.32(19) . . ?
O1 Nb1 O3 142.72(15) . . ?
O1 Nb1 O5 70.93(16) . . ?
O1 Nb1 O12 84.96(19) . . ?
O11 Nb1 O3 94.55(19) . . ?
O11 Nb1 O2 99.05(18) . . ?
O11 Nb1 O4 95.49(19) . . ?
O11 Nb1 O1 96.6(2) . . ?
O11 Nb1 O5 97.48(19) . . ?
O11 Nb1 O12 177.8(2) . . ?
O5 Nb1 O12 81.5(2) . . ?
O37 V7 O51 146.88(17) . . ?
O37 V7 O50 89.49(16) . . ?
O38 V7 O37 77.63(16) . . ?
O38 V7 O51 90.28(16) . . ?
O38 V7 O50 147.65(18) . . ?
O51 V7 O50 84.55(17) . . ?
O43 V7 O37 106.8(2) . . ?
O43 V7 O38 106.1(2) . . ?
O43 V7 O51 106.2(2) . . ?
O43 V7 O50 106.1(2) . . ?
O3 V4 O18 90.18(16) . . ?
O3 V4 O19 151.14(17) . . ?
O18 V4 O19 84.16(17) . . ?
O4 V4 O3 78.25(17) . . ?
O4 V4 O18 145.52(17) . . ?
O4 V4 O19 90.58(17) . . ?
O9 V4 O3 104.4(2) . . ?
O9 V4 O18 107.7(2) . . ?
O9 V4 O19 104.3(2) . . ?
O9 V4 O4 106.6(2) . . ?
O39 V9 O54 90.78(16) . . ?
O39 V9 O40 77.13(16) . . ?
O39 V9 O55 142.79(17) . . ?
O40 V9 O54 149.28(18) . . ?
O40 V9 O55 89.43(17) . . ?
O55 V9 O54 83.35(17) . . ?
O45 V9 O39 111.3(2) . . ?
O45 V9 O54 103.2(2) . . ?
O45 V9 O40 107.5(2) . . ?
O45 V9 O55 105.8(2) . . ?
O41 V10 O56 146.89(19) . . ?
O41 V10 O57 89.32(17) . . ?
O40 V10 O41 77.05(16) . . ?
O40 V10 O56 91.09(17) . . ?
O40 V10 O57 147.5(2) . . ?
O46 V10 O41 107.6(2) . . ?
O46 V10 O40 108.0(2) . . ?
O46 V10 O56 105.4(2) . . ?
O46 V10 O57 104.2(3) . . ?
O57 V10 O56 84.4(2) . . ?
O37 V6 O41 76.76(15) . . ?
O37 V6 O49 90.33(17) . . ?
O37 V6 O58 148.27(18) . . ?
O41 V6 O49 146.67(19) . . ?
O41 V6 O58 90.35(17) . . ?
O49 V6 O58 84.80(18) . . ?
O42 V6 O37 106.5(2) . . ?
O42 V6 O41 107.0(2) . . ?
O42 V6 O49 106.1(2) . . ?
O42 V6 O58 105.0(2) . . ?
O39 V8 O52 147.13(17) . . ?
O39 V8 O53 89.89(17) . . ?
O38 V8 O39 75.75(15) . . ?
O38 V8 O52 89.82(16) . . ?
O38 V8 O53 143.42(17) . . ?
O53 V8 O52 84.43(17) . . ?
O44 V8 O39 106.9(2) . . ?
O44 V8 O38 107.4(2) . . ?
O44 V8 O52 105.6(2) . . ?
O44 V8 O53 109.0(2) . . ?
O2 V2 O15 89.52(17) . . ?
O2 V2 O14 147.81(19) . . ?
O15 V2 O14 83.16(18) . . ?
O1 V2 O2 77.98(17) . . ?
O1 V2 O15 144.28(19) . . ?
O1 V2 O14 89.89(19) . . ?
O7 V2 O2 108.1(2) . . ?
O7 V2 O15 107.0(2) . . ?
O7 V2 O1 108.7(2) . . ?
O7 V2 O14 104.0(3) . . ?
O3 V3 O16 148.59(16) . . ?
O3 V3 O17 90.83(16) . . ?
O2 V3 O3 76.43(16) . . ?
O2 V3 O16 90.58(17) . . ?
O2 V3 O17 145.31(18) . . ?
O17 V3 O16 83.81(16) . . ?
O8 V3 O3 105.92(19) . . ?
O8 V3 O16 105.32(19) . . ?
O8 V3 O2 108.9(2) . . ?
O8 V3 O17 105.6(2) . . ?
O4 V5 O5 78.00(17) . . ?
O4 V5 O20 90.61(18) . . ?
O4 V5 O21 149.4(2) . . ?
O5 V5 O20 144.8(2) . . ?
O5 V5 O21 90.7(2) . . ?
O20 V5 O21 82.4(2) . . ?
O10 V5 O4 104.5(2) . . ?
O10 V5 O5 108.3(2) . . ?
O10 V5 O20 106.8(3) . . ?
O10 V5 O21 106.1(3) . . ?
O1 V1 O13 90.28(19) . . ?
O1 V1 O22 150.8(2) . . ?
O5 V1 O1 77.69(17) . . ?
O5 V1 O13 142.0(2) . . ?
O5 V1 O22 90.0(2) . . ?
O13 V1 O22 83.3(2) . . ?
O6 V1 O1 105.7(3) . . ?
O6 V1 O5 109.7(3) . . ?
O6 V1 O13 108.2(3) . . ?
O6 V1 O22 103.4(3) . . ?
O63 V14 O26 85.80(17) . . ?
O63 V14 O35 90.19(18) . . ?
O35 V14 O26 147.36(18) . . ?
O33 V14 O26 90.27(18) . . ?
O33 V14 O63 145.2(2) . . ?
O33 V14 O35 74.91(19) . . ?
O30 V14 O26 105.4(2) . . ?
O30 V14 O63 107.0(3) . . ?
O30 V14 O35 106.7(2) . . ?
O30 V14 O33 107.4(3) . . ?
O34 V11 O61 146.75(19) . . ?
O34 V11 O28 90.49(19) . . ?
O34 V11 O36 74.93(18) . . ?
O28 V11 O61 85.39(19) . . ?
O36 V11 O61 90.27(19) . . ?
O36 V11 O28 145.8(2) . . ?
O32 V11 O61 105.9(2) . . ?
O32 V11 O34 107.0(2) . . ?
O32 V11 O28 106.1(3) . . ?
O32 V11 O36 107.7(3) . . ?
O27 V12 O34 89.90(18) . . ?
O27 V12 O62 84.36(18) . . ?
O34 V12 O62 146.29(19) . . ?
O36 V12 O27 144.5(2) . . ?
O36 V12 O34 75.08(18) . . ?
O36 V12 O62 90.7(2) . . ?
O31 V12 O27 106.6(2) . . ?
O31 V12 O34 107.0(2) . . ?
O31 V12 O62 106.5(2) . . ?
O31 V12 O36 108.5(3) . . ?
O35 V13 O64 89.6(2) . . ?
O35 V13 O25 147.5(2) . . ?
O64 V13 O25 84.6(2) . . ?
O33 V13 O35 75.24(19) . . ?
O33 V13 O64 145.0(2) . . ?
O33 V13 O25 91.5(2) . . ?
O29 V13 O35 107.0(3) . . ?
O29 V13 O64 107.6(3) . . ?
O29 V13 O33 107.0(3) . . ?
O29 V13 O25 105.2(3) . . ?
O51 P6 O63 111.5(2) . . ?
O51 P6 C31 106.5(3) . . ?
O52 P6 O51 113.1(2) . . ?
O52 P6 O63 110.2(2) . . ?
O52 P6 C31 108.2(3) . . ?
O63 P6 C31 107.1(3) . . ?
O17 P3 O27 108.8(2) . . ?
O17 P3 C13 108.6(2) . . ?
O18 P3 O17 113.7(2) . . ?
O18 P3 O27 111.5(2) . . ?
O18 P3 C13 107.3(2) . . ?
O27 P3 C13 106.7(3) . . ?
O16 P2 O26 109.7(2) . . ?
O16 P2 O15 112.7(2) . . ?
O16 P2 C7 109.0(2) . . ?
O26 P2 O15 110.7(2) . . ?
O26 P2 C7 108.6(2) . . ?
O15 P2 C7 106.0(2) . . ?
O54 P7 C37 106.6(3) . . ?
O53 P7 O54 112.6(2) . . ?
O53 P7 O62 109.7(2) . . ?
O53 P7 C37 107.6(3) . . ?
O62 P7 O54 112.3(3) . . ?
O62 P7 C37 107.8(2) . . ?
O50 P5 O49 113.3(2) . . ?
O50 P5 O64 111.3(3) . . ?
O50 P5 C25 105.4(3) . . ?
O49 P5 C25 108.7(3) . . ?
O64 P5 O49 109.5(3) . . ?
O64 P5 C25 108.4(3) . . ?
O61 P8 C43 108.0(3) . . ?
O55 P8 O61 112.0(2) . . ?
O55 P8 C43 105.3(3) . . ?
O56 P8 O61 109.5(3) . . ?
O56 P8 O55 112.8(2) . . ?
O56 P8 C43 109.1(3) . . ?
O19 P4 O28 112.2(3) . . ?
O19 P4 O20 113.0(2) . . ?
O19 P4 C19 108.0(3) . . ?
O28 P4 O20 108.8(3) . . ?
O28 P4 C19 108.1(3) . . ?
O20 P4 C19 106.5(3) . . ?
O58 S2 O57 109.0(3) . . ?
O58 S2 O59 107.0(3) . . ?
O57 S2 O59 104.9(4) . . ?
O60 S2 O58 109.9(4) . . ?
O60 S2 O57 109.3(4) . . ?
O60 S2 O59 116.5(5) . . ?
O13 P1 C1 107.9(4) . . ?
O14 P1 O13 113.0(3) . . ?
O14 P1 O25 112.4(3) . . ?
O14 P1 C1 106.4(3) . . ?
O25 P1 O13 109.0(3) . . ?
O25 P1 C1 107.9(3) . . ?
O22 S1 O21 111.0(3) . . ?
O22 S1 O23 107.8(5) . . ?
O24 S1 O22 109.7(4) . . ?
O24 S1 O21 108.6(4) . . ?
O24 S1 O23 112.0(7) . . ?
O23 S1 O21 107.8(5) . . ?
V7 O37 Nb2 105.72(17) . . ?
V7 O37 V6 145.2(2) . . ?
V6 O37 Nb2 105.92(16) . . ?
V10 O41 Nb2 104.70(17) . . ?
V10 O41 V6 143.7(2) . . ?
V6 O41 Nb2 104.69(16) . . ?
V4 O3 Nb1 104.20(16) . . ?
V4 O3 V3 144.3(2) . . ?
V3 O3 Nb1 104.68(16) . . ?
P2 O16 V3 137.0(3) . . ?
V2 O2 Nb1 105.32(18) . . ?
V2 O2 V3 145.3(2) . . ?
V3 O2 Nb1 106.52(18) . . ?
V9 O39 Nb2 105.76(17) . . ?
V9 O39 V8 143.6(2) . . ?
V8 O39 Nb2 106.06(16) . . ?
V7 O38 Nb2 105.17(17) . . ?
V7 O38 V8 145.2(2) . . ?
V8 O38 Nb2 105.40(17) . . ?
P6 O51 V7 140.1(3) . . ?
P6 O52 V8 139.1(2) . . ?
P2 O26 V14 139.0(3) . . ?
P7 O54 V9 139.3(3) . . ?
V9 O40 Nb2 105.02(17) . . ?
V10 O40 Nb2 106.02(18) . . ?
V10 O40 V9 145.0(2) . . ?
P6 O63 V14 142.0(3) . . ?
P3 O17 V3 137.7(2) . . ?
P3 O18 V4 141.1(2) . . ?
P5 O50 V7 140.4(3) . . ?
P3 O27 V12 140.3(3) . . ?
P4 O19 V4 138.9(3) . . ?
P7 O53 V8 138.8(3) . . ?
P2 O15 V2 140.9(3) . . ?
P8 O61 V11 135.3(3) . . ?
P5 O49 V6 138.2(3) . . ?
V4 O4 Nb1 105.80(17) . . ?
V4 O4 V5 144.6(2) . . ?
V5 O4 Nb1 105.67(19) . . ?
P8 O55 V9 142.2(3) . . ?
V2 O1 Nb1 104.78(19) . . ?
V2 O1 V1 144.3(2) . . ?
V1 O1 Nb1 105.04(18) . . ?
V11 O34 V12 104.69(19) . . ?
P7 O62 V12 142.2(3) . . ?
P4 O28 V11 141.7(3) . . ?
V13 O35 V14 104.44(19) . . ?
P5 O64 V13 141.8(3) . . ?
P8 O56 V10 138.8(3) . . ?
V5 O5 Nb1 104.11(19) . . ?
V1 O5 Nb1 105.49(19) . . ?
V1 O5 V5 143.9(2) . . ?
P4 O20 V5 137.9(3) . . ?
S2 O58 V6 129.6(3) . . ?
V12 O36 V11 105.1(2) . . ?
V13 O33 V14 105.1(2) . . ?
P1 O13 V1 137.8(3) . . ?
P1 O14 V2 139.7(3) . . ?
S2 O57 V10 132.5(3) . . ?
S1 O22 V1 137.1(3) . . ?
P1 O25 V13 141.1(4) . . ?
S1 O21 V5 135.2(3) . . ?
H2A N2 H2B 107.5 . . ?
C50 N2 H2A 108.6 . . ?
C50 N2 H2B 108.6 . . ?
C50 N2 C49 114.9(9) . . ?
C49 N2 H2A 108.6 . . ?
C49 N2 H2B 108.6 . . ?
C10 C9 H9 120.0 . . ?
C10 C9 C8 120.0 . . ?
C8 C9 H9 120.0 . . ?
C9 C10 H10 120.0 . . ?
C9 C10 C11 120.0 . . ?
C11 C10 H10 120.0 . . ?
C10 C11 H11 120.0 . . ?
C12 C11 C10 120.0 . . ?
C12 C11 H11 120.0 . . ?
C11 C12 H12 120.0 . . ?
C7 C12 C11 120.0 . . ?
C7 C12 H12 120.0 . . ?
C12 C7 P2 119.2(2) . . ?
C12 C7 C8 120.0 . . ?
C8 C7 P2 120.5(2) . . ?
C9 C8 H8 120.0 . . ?
C7 C8 C9 120.0 . . ?
C7 C8 H8 120.0 . . ?
C45 C44 H44 120.0 . . ?
C45 C44 C43 120.0 . . ?
C43 C44 H44 120.0 . . ?
C44 C45 H45 120.0 . . ?
C44 C45 C46 120.0 . . ?
C46 C45 H45 120.0 . . ?
C45 C46 H46 120.0 . . ?
C47 C46 C45 120.0 . . ?
C47 C46 H46 120.0 . . ?
C46 C47 H47 120.0 . . ?
C46 C47 C48 120.0 . . ?
C48 C47 H47 120.0 . . ?
C47 C48 H48 120.0 . . ?
C43 C48 C47 120.0 . . ?
C43 C48 H48 120.0 . . ?
C44 C43 P8 120.4(3) . . ?
C48 C43 P8 119.6(3) . . ?
C48 C43 C44 120.0 . . ?
C25 C30 H30 120.0 . . ?
C25 C30 C29 120.0 . . ?
C29 C30 H30 120.0 . . ?
C30 C25 P5 119.8(3) . . ?
C26 C25 P5 120.1(3) . . ?
C26 C25 C30 120.0 . . ?
C25 C26 H26 120.0 . . ?
C27 C26 C25 120.0 . . ?
C27 C26 H26 120.0 . . ?
C26 C27 H27 120.0 . . ?
C26 C27 C28 120.0 . . ?
C28 C27 H27 120.0 . . ?
C27 C28 H28 120.0 . . ?
C29 C28 C27 120.0 . . ?
C29 C28 H28 120.0 . . ?
C30 C29 H29 120.0 . . ?
C28 C29 C30 120.0 . . ?
C28 C29 H29 120.0 . . ?
C19 C24 H24 120.0 . . ?
C19 C24 C23 120.0 . . ?
C23 C24 H24 120.0 . . ?
C24 C19 P4 120.2(4) . . ?
C24 C19 C20 120.0 . . ?
C20 C19 P4 119.8(4) . . ?
C19 C20 H20 120.0 . . ?
C19 C20 C21 120.0 . . ?
C21 C20 H20 120.0 . . ?
C20 C21 H21 120.0 . . ?
C22 C21 C20 120.0 . . ?
C22 C21 H21 120.0 . . ?
C21 C22 H22 120.0 . . ?
C21 C22 C23 120.0 . . ?
C23 C22 H22 120.0 . . ?
C24 C23 H23 120.0 . . ?
C22 C23 C24 120.0 . . ?
C22 C23 H23 120.0 . . ?
C35 C36 H36 120.0 . . ?
C35 C36 C31 120.0 . . ?
C31 C36 H36 120.0 . . ?
C36 C35 H35 120.0 . . ?
C34 C35 C36 120.0 . . ?
C34 C35 H35 120.0 . . ?
C35 C34 H34 120.0 . . ?
C35 C34 C33 120.0 . . ?
C33 C34 H34 120.0 . . ?
C34 C33 H33 120.0 . . ?
C32 C33 C34 120.0 . . ?
C32 C33 H33 120.0 . . ?
C33 C32 H32 120.0 . . ?
C33 C32 C31 120.0 . . ?
C31 C32 H32 120.0 . . ?
C36 C31 P6 120.7(3) . . ?
C32 C31 P6 119.2(3) . . ?
C32 C31 C36 120.0 . . ?
C17 C18 H18 120.0 . . ?
C17 C18 C13 120.0 . . ?
C13 C18 H18 120.0 . . ?
C18 C17 H17 120.0 . . ?
C18 C17 C16 120.0 . . ?
C16 C17 H17 120.0 . . ?
C17 C16 H16 120.0 . . ?
C15 C16 C17 120.0 . . ?
C15 C16 H16 120.0 . . ?
C16 C15 H15 120.0 . . ?
C14 C15 C16 120.0 . . ?
C14 C15 H15 120.0 . . ?
C15 C14 H14 120.0 . . ?
C15 C14 C13 120.0 . . ?
C13 C14 H14 120.0 . . ?
C18 C13 P3 118.8(3) . . ?
C14 C13 P3 121.2(3) . . ?
C14 C13 C18 120.0 . . ?
N2 C50 H50A 109.5 . . ?
N2 C50 H50B 109.5 . . ?
N2 C50 H50C 109.5 . . ?
H50A C50 H50B 109.5 . . ?
H50A C50 H50C 109.5 . . ?
H50B C50 H50C 109.5 . . ?
N2 C49 H49A 109.5 . . ?
N2 C49 H49B 109.5 . . ?
N2 C49 H49C 109.5 . . ?
H49A C49 H49B 109.5 . . ?
H49A C49 H49C 109.5 . . ?
H49B C49 H49C 109.5 . . ?
C1 C2 H2 120.0 . . ?
C1 C2 C3 120.0 . . ?
C3 C2 H2 120.0 . . ?
C2 C1 P1 120.0(4) . . ?
C2 C1 C6 120.0 . . ?
C6 C1 P1 119.9(4) . . ?
C1 C6 H6 120.0 . . ?
C1 C6 C5 120.0 . . ?
C5 C6 H6 120.0 . . ?
C6 C5 H5 120.0 . . ?
C4 C5 C6 120.0 . . ?
C4 C5 H5 120.0 . . ?
C5 C4 H4 120.0 . . ?
C5 C4 C3 120.0 . . ?
C3 C4 H4 120.0 . . ?
C2 C3 H3 120.0 . . ?
C4 C3 C2 120.0 . . ?
C4 C3 H3 120.0 . . ?
C42 C41 H41 120.0 . . ?
C42 C41 C40 120.0 . . ?
C40 C41 H41 120.0 . . ?
C41 C42 H42 120.0 . . ?
C37 C42 C41 120.0 . . ?
C37 C42 H42 120.0 . . ?
C42 C37 P7 117.8(3) . . ?
C38 C37 P7 122.1(3) . . ?
C38 C37 C42 120.0 . . ?
C37 C38 H38 120.0 . . ?
C37 C38 C39 120.0 . . ?
C39 C38 H38 120.0 . . ?
C38 C39 H39 120.0 . . ?
C40 C39 C38 120.0 . . ?
C40 C39 H39 120.0 . . ?
C41 C40 H40 120.0 . . ?
C39 C40 C41 120.0 . . ?
C39 C40 H40 120.0 . . ?
C51 N1 H1B 113.7 . . ?
C51 N1 C53 112.6(13) . . ?
C52 N1 H1A 116.3 . . ?
C54 N1 H1A 115.0 . . ?
C54 N1 C52 103.2(13) . . ?
C53 N1 H1B 112.0 . . ?
N1 C51 H51A 109.5 . . ?
N1 C51 H51B 109.5 . . ?
N1 C51 H51C 109.5 . . ?
H51A C51 H51B 109.5 . . ?
H51A C51 H51C 109.5 . . ?
H51B C51 H51C 109.5 . . ?
N1 C52 H52A 109.5 . . ?
N1 C52 H52B 109.5 . . ?
N1 C52 H52C 109.5 . . ?
H52A C52 H52B 109.5 . . ?
H52A C52 H52C 109.5 . . ?
H52B C52 H52C 109.5 . . ?
N1 C54 H54A 109.5 . . ?
N1 C54 H54B 109.5 . . ?
N1 C54 H54C 109.5 . . ?
H54A C54 H54B 109.5 . . ?
H54A C54 H54C 109.5 . . ?
H54B C54 H54C 109.5 . . ?
N1 C53 H53A 109.5 . . ?
N1 C53 H53B 109.5 . . ?
N1 C53 H53C 109.5 . . ?
H53A C53 H53B 109.5 . . ?
H53A C53 H53C 109.5 . . ?
H53B C53 H53C 109.5 . . ?

loop_
_geom_bond_atom_site_label_1
_geom_bond_atom_site_label_2
_geom_bond_distance
_geom_bond_site_symmetry_2
_geom_bond_publ_flag
Nb2 O37 2.051(4) . ?
Nb2 O41 2.068(4) . ?
Nb2 O39 2.038(4) . ?
Nb2 O38 2.066(4) . ?
Nb2 O40 2.045(4) . ?
Nb2 O47 1.869(4) . ?
Nb2 O48 2.252(5) . ?
Nb1 O3 2.079(4) . ?
Nb1 O2 2.058(4) . ?
Nb1 O4 2.058(4) . ?
Nb1 O1 2.074(4) . ?
Nb1 O11 1.810(4) . ?
Nb1 O5 2.094(4) . ?
Nb1 O12 2.342(5) . ?
V7 O37 1.918(4) . ?
V7 O38 1.918(4) . ?
V7 O51 1.974(4) . ?
V7 O50 1.979(4) . ?
V7 O43 1.642(4) . ?
V4 O3 1.932(4) . ?
V4 O18 1.966(4) . ?
V4 O19 1.989(4) . ?
V4 O4 1.909(4) . ?
V4 O9 1.628(4) . ?
V9 O39 1.919(4) . ?
V9 O54 1.985(4) . ?
V9 O40 1.932(4) . ?
V9 O55 1.964(4) . ?
V9 O45 1.612(4) . ?
V10 O41 1.936(4) . ?
V10 O40 1.925(4) . ?
V10 O56 1.985(4) . ?
V10 O46 1.622(4) . ?
V10 O57 1.981(5) . ?
V6 O37 1.933(4) . ?
V6 O41 1.949(4) . ?
V6 O49 1.970(4) . ?
V6 O42 1.602(4) . ?
V6 O58 1.996(4) . ?
V8 O39 1.956(4) . ?
V8 O38 1.946(4) . ?
V8 O52 1.983(4) . ?
V8 O53 1.976(4) . ?
V8 O44 1.601(4) . ?
V2 O2 1.930(4) . ?
V2 O15 1.960(4) . ?
V2 O1 1.927(4) . ?
V2 O14 1.973(4) . ?
V2 O7 1.614(4) . ?
V3 O3 1.961(4) . ?
V3 O16 1.993(4) . ?
V3 O2 1.933(4) . ?
V3 O17 1.987(4) . ?
V3 O8 1.599(4) . ?
V5 O4 1.926(4) . ?
V5 O5 1.931(4) . ?
V5 O20 1.974(4) . ?
V5 O10 1.602(5) . ?
V5 O21 1.991(5) . ?
V1 O1 1.945(4) . ?
V1 O5 1.911(4) . ?
V1 O13 1.977(5) . ?
V1 O22 2.008(5) . ?
V1 O6 1.611(5) . ?
V14 O26 1.987(4) . ?
V14 O63 1.963(4) . ?
V14 O35 1.971(4) . ?
V14 O33 1.955(5) . ?
V14 O30 1.583(4) . ?
V11 O61 1.981(4) . ?
V11 O34 1.964(4) . ?
V11 O28 1.977(4) . ?
V11 O36 1.968(5) . ?
V11 O32 1.576(4) . ?
V12 O27 1.963(4) . ?
V12 O34 1.970(5) . ?
V12 O62 1.977(4) . ?
V12 O36 1.955(5) . ?
V12 O31 1.582(4) . ?
V13 O35 1.957(5) . ?
V13 O64 1.966(5) . ?
V13 O33 1.955(5) . ?
V13 O25 1.973(5) . ?
V13 O29 1.581(5) . ?
P6 O51 1.524(4) . ?
P6 O52 1.511(4) . ?
P6 O63 1.527(4) . ?
P6 C31 1.794(4) . ?
P3 O17 1.517(4) . ?
P3 O18 1.517(4) . ?
P3 O27 1.529(4) . ?
P3 C13 1.777(3) . ?
P2 O16 1.519(4) . ?
P2 O26 1.527(4) . ?
P2 O15 1.533(4) . ?
P2 C7 1.795(3) . ?
P7 O54 1.522(4) . ?
P7 O53 1.512(4) . ?
P7 O62 1.522(4) . ?
P7 C37 1.791(4) . ?
P5 O50 1.512(5) . ?
P5 O49 1.516(4) . ?
P5 O64 1.515(5) . ?
P5 C25 1.807(4) . ?
P8 O61 1.531(5) . ?
P8 O55 1.516(4) . ?
P8 O56 1.515(4) . ?
P8 C43 1.799(4) . ?
P4 O19 1.520(4) . ?
P4 O28 1.520(5) . ?
P4 O20 1.524(4) . ?
P4 C19 1.795(4) . ?
S2 O58 1.498(4) . ?
S2 O57 1.500(5) . ?
S2 O60 1.423(6) . ?
S2 O59 1.510(7) . ?
P1 O13 1.520(5) . ?
P1 O14 1.515(5) . ?
P1 O25 1.518(5) . ?
P1 C1 1.804(5) . ?
S1 O22 1.467(5) . ?
S1 O21 1.490(5) . ?
S1 O24 1.427(7) . ?
S1 O23 1.471(10) . ?
N2 H2A 0.8900 . ?
N2 H2B 0.8900 . ?
N2 C50 1.467(12) . ?
N2 C49 1.505(13) . ?
C9 H9 0.9300 . ?
C9 C10 1.3900 . ?
C9 C8 1.3900 . ?
C10 H10 0.9300 . ?
C10 C11 1.3900 . ?
C11 H11 0.9300 . ?
C11 C12 1.3900 . ?
C12 H12 0.9300 . ?
C12 C7 1.3900 . ?
C7 C8 1.3900 . ?
C8 H8 0.9300 . ?
C44 H44 0.9300 . ?
C44 C45 1.3900 . ?
C44 C43 1.3900 . ?
C45 H45 0.9300 . ?
C45 C46 1.3900 . ?
C46 H46 0.9300 . ?
C46 C47 1.3900 . ?
C47 H47 0.9300 . ?
C47 C48 1.3900 . ?
C48 H48 0.9300 . ?
C48 C43 1.3900 . ?
C30 H30 0.9300 . ?
C30 C25 1.3900 . ?
C30 C29 1.3900 . ?
C25 C26 1.3900 . ?
C26 H26 0.9300 . ?
C26 C27 1.3900 . ?
C27 H27 0.9300 . ?
C27 C28 1.3900 . ?
C28 H28 0.9300 . ?
C28 C29 1.3900 . ?
C29 H29 0.9300 . ?
C24 H24 0.9300 . ?
C24 C19 1.3900 . ?
C24 C23 1.3900 . ?
C19 C20 1.3900 . ?
C20 H20 0.9300 . ?
C20 C21 1.3900 . ?
C21 H21 0.9300 . ?
C21 C22 1.3900 . ?
C22 H22 0.9300 . ?
C22 C23 1.3900 . ?
C23 H23 0.9300 . ?
C36 H36 0.9300 . ?
C36 C35 1.3900 . ?
C36 C31 1.3900 . ?
C35 H35 0.9300 . ?
C35 C34 1.3900 . ?
C34 H34 0.9300 . ?
C34 C33 1.3900 . ?
C33 H33 0.9300 . ?
C33 C32 1.3900 . ?
C32 H32 0.9300 . ?
C32 C31 1.3900 . ?
C18 H18 0.9300 . ?
C18 C17 1.3900 . ?
C18 C13 1.3900 . ?
C17 H17 0.9300 . ?
C17 C16 1.3900 . ?
C16 H16 0.9300 . ?
C16 C15 1.3900 . ?
C15 H15 0.9300 . ?
C15 C14 1.3900 . ?
C14 H14 0.9300 . ?
C14 C13 1.3900 . ?
C50 H50A 0.9600 . ?
C50 H50B 0.9600 . ?
C50 H50C 0.9600 . ?
C49 H49A 0.9600 . ?
C49 H49B 0.9600 . ?
C49 H49C 0.9600 . ?
C2 H2 0.9300 . ?
C2 C1 1.3900 . ?
C2 C3 1.3900 . ?
C1 C6 1.3900 . ?
C6 H6 0.9300 . ?
C6 C5 1.3900 . ?
C5 H5 0.9300 . ?
C5 C4 1.3900 . ?
C4 H4 0.9300 . ?
C4 C3 1.3900 . ?
C3 H3 0.9300 . ?
C41 H41 0.9300 . ?
C41 C42 1.3900 . ?
C41 C40 1.3900 . ?
C42 H42 0.9300 . ?
C42 C37 1.3900 . ?
C37 C38 1.3900 . ?
C38 H38 0.9300 . ?
C38 C39 1.3900 . ?
C39 H39 0.9300 . ?
C39 C40 1.3900 . ?
C40 H40 0.9300 . ?
N1 H1B 0.8599 . ?
N1 H1A 0.8601 . ?
N1 C51 1.423(15) . ?
N1 C52 1.489(16) . ?
N1 C54 1.463(19) . ?
N1 C53 1.532(18) . ?
C51 H51A 0.9600 . ?
C51 H51B 0.9600 . ?
C51 H51C 0.9600 . ?
C52 H52A 0.9600 . ?
C52 H52B 0.9600 . ?
C52 H52C 0.9600 . ?
C54 H54A 0.9600 . ?
C54 H54B 0.9600 . ?
C54 H54C 0.9600 . ?
C53 H53A 0.9600 . ?
C53 H53B 0.9600 . ?
C53 H53C 0.9600 . ?

loop_
_geom_torsion_atom_site_label_1
_geom_torsion_atom_site_label_2
_geom_torsion_atom_site_label_3
_geom_torsion_atom_site_label_4
_geom_torsion
_geom_torsion_site_symmetry_1
_geom_torsion_site_symmetry_2
_geom_torsion_site_symmetry_3
_geom_torsion_site_symmetry_4
_geom_torsion_publ_flag
P2 C7 C8 C9 -173.2(4) . . . . ?
P7 C37 C38 C39 177.0(5) . . . . ?
P5 C25 C26 C27 -178.7(7) . . . . ?
P4 C19 C20 C21 -179.1(6) . . . . ?
P1 C1 C6 C5 177.6(7) . . . . ?
O16 P2 O26 V14 148.6(3) . . . . ?
O16 P2 O15 V2 18.0(5) . . . . ?
O16 P2 C7 C12 159.4(3) . . . . ?
O16 P2 C7 C8 -27.3(3) . . . . ?
O51 P6 O52 V8 16.0(5) . . . . ?
O51 P6 O63 V14 -28.3(5) . . . . ?
O51 P6 C31 C36 -112.4(4) . . . . ?
O51 P6 C31 C32 64.3(4) . . . . ?
O52 P6 O51 V7 3.1(5) . . . . ?
O52 P6 O63 V14 -154.8(4) . . . . ?
O52 P6 C31 C36 9.5(5) . . . . ?
O52 P6 C31 C32 -173.8(4) . . . . ?
O26 P2 O16 V3 -148.2(3) . . . . ?
O26 P2 O15 V2 141.3(4) . . . . ?
O26 P2 C7 C12 39.9(3) . . . . ?
O26 P2 C7 C8 -146.8(3) . . . . ?
O54 P7 O53 V8 -20.5(5) . . . . ?
O54 P7 O62 V12 26.1(5) . . . . ?
O54 P7 C37 C42 64.7(4) . . . . ?
O54 P7 C37 C38 -112.4(4) . . . . ?
O63 P6 O51 V7 -121.8(4) . . . . ?
O63 P6 O52 V8 141.5(4) . . . . ?
O63 P6 C31 C36 128.2(4) . . . . ?
O63 P6 C31 C32 -55.0(4) . . . . ?
O17 P3 O18 V4 -4.2(5) . . . . ?
O17 P3 O27 V12 -155.8(4) . . . . ?
O17 P3 C13 C18 177.8(3) . . . . ?
O17 P3 C13 C14 -2.9(4) . . . . ?
O18 P3 O17 V3 19.3(5) . . . . ?
O18 P3 O27 V12 -29.7(5) . . . . ?
O18 P3 C13 C18 54.5(4) . . . . ?
O18 P3 C13 C14 -126.2(3) . . . . ?
O50 P5 O49 V6 -13.3(6) . . . . ?
O50 P5 O64 V13 35.4(6) . . . . ?
O50 P5 C25 C30 116.7(5) . . . . ?
O50 P5 C25 C26 -64.6(5) . . . . ?
O27 P3 O17 V3 144.2(4) . . . . ?
O27 P3 O18 V4 -127.6(4) . . . . ?
O27 P3 C13 C18 -65.1(4) . . . . ?
O27 P3 C13 C14 114.3(4) . . . . ?
O19 P4 O28 V11 30.7(5) . . . . ?
O19 P4 O20 V5 -17.4(5) . . . . ?
O19 P4 C19 C24 -81.5(5) . . . . ?
O19 P4 C19 C20 97.6(5) . . . . ?
O53 P7 O54 V9 -8.5(5) . . . . ?
O53 P7 O62 V12 152.0(4) . . . . ?
O53 P7 C37 C42 -56.3(4) . . . . ?
O53 P7 C37 C38 126.6(4) . . . . ?
O15 P2 O16 V3 -24.4(4) . . . . ?
O15 P2 O26 V14 23.6(4) . . . . ?
O15 P2 C7 C12 -79.1(3) . . . . ?
O15 P2 C7 C8 94.2(3) . . . . ?
O61 P8 O55 V9 -129.2(4) . . . . ?
O61 P8 O56 V10 131.9(5) . . . . ?
O61 P8 C43 C44 27.6(4) . . . . ?
O61 P8 C43 C48 -154.1(4) . . . . ?
O49 P5 O50 V7 -8.3(5) . . . . ?
O49 P5 O64 V13 161.5(4) . . . . ?
O49 P5 C25 C30 -5.1(6) . . . . ?
O49 P5 C25 C26 173.6(4) . . . . ?
O55 P8 O61 V11 -37.3(5) . . . . ?
O55 P8 O56 V10 6.5(6) . . . . ?
O55 P8 C43 C44 147.4(4) . . . . ?
O55 P8 C43 C48 -34.3(4) . . . . ?
O62 P7 O54 V9 115.9(4) . . . . ?
O62 P7 O53 V8 -146.3(4) . . . . ?
O62 P7 C37 C42 -174.6(4) . . . . ?
O62 P7 C37 C38 8.3(5) . . . . ?
O28 P4 O19 V4 114.1(4) . . . . ?
O28 P4 O20 V5 -142.7(4) . . . . ?
O28 P4 C19 C24 40.1(5) . . . . ?
O28 P4 C19 C20 -140.8(4) . . . . ?
O64 P5 O50 V7 115.7(4) . . . . ?
O64 P5 O49 V6 -138.2(4) . . . . ?
O64 P5 C25 C30 -124.1(5) . . . . ?
O64 P5 C25 C26 54.7(6) . . . . ?
O56 P8 O61 V11 -163.1(3) . . . . ?
O56 P8 O55 V9 -5.1(6) . . . . ?
O56 P8 C43 C44 -91.3(4) . . . . ?
O56 P8 C43 C48 87.0(4) . . . . ?
O20 P4 O19 V4 -9.4(5) . . . . ?
O20 P4 O28 V11 156.5(4) . . . . ?
O20 P4 C19 C24 156.9(4) . . . . ?
O20 P4 C19 C20 -24.0(5) . . . . ?
O58 S2 O57 V10 -59.7(5) . . . . ?
O13 P1 O14 V2 12.5(6) . . . . ?
O13 P1 O25 V13 -159.2(5) . . . . ?
O13 P1 C1 C2 95.2(5) . . . . ?
O13 P1 C1 C6 -82.3(5) . . . . ?
O14 P1 O13 V1 17.6(6) . . . . ?
O14 P1 O25 V13 -33.1(6) . . . . ?
O14 P1 C1 C2 -26.3(6) . . . . ?
O14 P1 C1 C6 156.1(5) . . . . ?
O57 S2 O58 V6 59.8(5) . . . . ?
O22 S1 O21 V5 43.3(7) . . . . ?
O25 P1 O13 V1 143.2(5) . . . . ?
O25 P1 O14 V2 -111.3(5) . . . . ?
O25 P1 C1 C2 -147.1(5) . . . . ?
O25 P1 C1 C6 35.3(6) . . . . ?
O21 S1 O22 V1 -41.2(7) . . . . ?
O60 S2 O58 V6 179.6(5) . . . . ?
O60 S2 O57 V10 -179.8(5) . . . . ?
O59 S2 O58 V6 -53.1(5) . . . . ?
O59 S2 O57 V10 54.6(5) . . . . ?
O24 S1 O22 V1 -161.2(6) . . . . ?
O24 S1 O21 V5 164.0(6) . . . . ?
C9 C10 C11 C12 0.0 . . . . ?
C10 C9 C8 C7 0.0 . . . . ?
C10 C11 C12 C7 0.0 . . . . ?
C11 C12 C7 P2 173.3(4) . . . . ?
C11 C12 C7 C8 0.0 . . . . ?
C12 C7 C8 C9 0.0 . . . . ?
C7 P2 O16 V3 93.0(4) . . . . ?
C7 P2 O26 V14 -92.4(4) . . . . ?
C7 P2 O15 V2 -101.1(4) . . . . ?
C8 C9 C10 C11 0.0 . . . . ?
C44 C45 C46 C47 0.0 . . . . ?
C45 C44 C43 P8 178.3(5) . . . . ?
C45 C44 C43 C48 0.0 . . . . ?
C45 C46 C47 C48 0.0 . . . . ?
C46 C47 C48 C43 0.0 . . . . ?
C47 C48 C43 P8 -178.3(5) . . . . ?
C47 C48 C43 C44 0.0 . . . . ?
C43 P8 O61 V11 78.2(4) . . . . ?
C43 P8 O55 V9 113.8(4) . . . . ?
C43 P8 O56 V10 -110.1(5) . . . . ?
C43 C44 C45 C46 0.0 . . . . ?
C30 C25 C26 C27 0.0 . . . . ?
C25 P5 O50 V7 -127.0(4) . . . . ?
C25 P5 O49 V6 103.5(5) . . . . ?
C25 P5 O64 V13 -80.1(6) . . . . ?
C25 C30 C29 C28 0.0 . . . . ?
C25 C26 C27 C28 0.0 . . . . ?
C26 C27 C28 C29 0.0 . . . . ?
C27 C28 C29 C30 0.0 . . . . ?
C29 C30 C25 P5 178.7(7) . . . . ?
C29 C30 C25 C26 0.0 . . . . ?
C24 C19 C20 C21 0.0 . . . . ?
C19 P4 O19 V4 -126.9(4) . . . . ?
C19 P4 O28 V11 -88.3(5) . . . . ?
C19 P4 O20 V5 100.9(5) . . . . ?
C19 C24 C23 C22 0.0 . . . . ?
C19 C20 C21 C22 0.0 . . . . ?
C20 C21 C22 C23 0.0 . . . . ?
C21 C22 C23 C24 0.0 . . . . ?
C23 C24 C19 P4 179.1(6) . . . . ?
C23 C24 C19 C20 0.0 . . . . ?
C36 C35 C34 C33 0.0 . . . . ?
C35 C36 C31 P6 176.7(5) . . . . ?
C35 C36 C31 C32 0.0 . . . . ?
C35 C34 C33 C32 0.0 . . . . ?
C34 C33 C32 C31 0.0 . . . . ?
C33 C32 C31 P6 -176.8(5) . . . . ?
C33 C32 C31 C36 0.0 . . . . ?
C31 P6 O51 V7 121.8(4) . . . . ?
C31 P6 O52 V8 -101.7(4) . . . . ?
C31 P6 O63 V14 87.8(5) . . . . ?
C31 C36 C35 C34 0.0 . . . . ?
C18 C17 C16 C15 0.0 . . . . ?
C17 C18 C13 P3 179.3(4) . . . . ?
C17 C18 C13 C14 0.0 . . . . ?
C17 C16 C15 C14 0.0 . . . . ?
C16 C15 C14 C13 0.0 . . . . ?
C15 C14 C13 P3 -179.3(4) . . . . ?
C15 C14 C13 C18 0.0 . . . . ?
C13 P3 O17 V3 -100.1(4) . . . . ?
C13 P3 O18 V4 115.9(4) . . . . ?
C13 P3 O27 V12 87.1(5) . . . . ?
C13 C18 C17 C16 0.0 . . . . ?
C2 C1 C6 C5 0.0 . . . . ?
C1 P1 O13 V1 -99.8(5) . . . . ?
C1 P1 O14 V2 130.8(5) . . . . ?
C1 P1 O25 V13 83.9(6) . . . . ?
C1 C2 C3 C4 0.0 . . . . ?
C1 C6 C5 C4 0.0 . . . . ?
C6 C5 C4 C3 0.0 . . . . ?
C5 C4 C3 C2 0.0 . . . . ?
C3 C2 C1 P1 -177.6(7) . . . . ?
C3 C2 C1 C6 0.0 . . . . ?
O23 S1 O22 V1 76.6(7) . . . . ?
O23 S1 O21 V5 -74.5(8) . . . . ?
C41 C42 C37 P7 -177.1(5) . . . . ?
C41 C42 C37 C38 0.0 . . . . ?
C42 C41 C40 C39 0.0 . . . . ?
C42 C37 C38 C39 0.0 . . . . ?
C37 P7 O54 V9 -126.3(4) . . . . ?
C37 P7 O53 V8 96.7(4) . . . . ?
C37 P7 O62 V12 -91.0(5) . . . . ?
C37 C38 C39 C40 0.0 . . . . ?
C38 C39 C40 C41 0.0 . . . . ?
C40 C41 C42 C37 0.0 . . . . ?

loop_
_platon_squeeze_void_nr
_platon_squeeze_void_average_x
_platon_squeeze_void_average_y
_platon_squeeze_void_average_z
_platon_squeeze_void_volume
_platon_squeeze_void_count_electrons
_platon_squeeze_void_content
1 -0.006 0.003 0.003 5354 1063 ' '
